data_7127960
loop_
_publ_author_name
'Wu, Tai-Xue'
'Tao, Ye'
'He, Qiu-Ju'
'Li, Hai-Ye'
'Bian, He-Dong'
'Huang, Fu-Ping'

_publ_section_title
;
 Constructing an unprecedented {Mn<sup>II</sup><sub>38</sub>} matryoshka
 doll with a [Mn<sub>18</sub>(CO<sub>3</sub>)<sub>9</sub>] inorganic core
 and magnetocaloric effect.
;
_journal_issue 22
_journal_name_full 'Chemical communications (Cambridge, England)'
_journal_page_first 2732
_journal_page_last 2735
_journal_paper_doi 10.1039/d0cc07884k
_journal_volume 57
_journal_year 2021
_chemical_formula_moiety 'C297 H228 Cl24 Mn38 N144 O33, 2(Cl4 Mn1), 6(C2 H8 N)'
_chemical_formula_sum 'C309 H276 Cl32 Mn40 N150 O33'
_chemical_formula_weight 9950.78
_space_group_crystal_system trigonal
_space_group_IT_number 148
_space_group_name_Hall '-R 3'
_space_group_name_H-M_alt 'R -3 :H'
_atom_sites_solution_hydrogens geom
_atom_sites_solution_primary dual
_audit_creation_date 2018-07-17
_audit_creation_method
;
Olex2 1.3
(compiled 2020.06.28 svn.raecde09e for OlexSys, GUI svn.r6132)
;
_audit_update_record
;
2020-09-17 deposited with the CCDC.	2021-02-16 downloaded from the CCDC.
;
_cell_angle_alpha 90
_cell_angle_beta 90
_cell_angle_gamma 120
_cell_formula_units_Z 3
_cell_length_a 25.0072(12)
_cell_length_b 25.0072(12)
_cell_length_c 55.114(2)
_cell_measurement_reflns_used 6595
_cell_measurement_temperature 298.3(10)
_cell_measurement_theta_max 65.2230
_cell_measurement_theta_min 3.5170
_cell_volume 29849(2)
_computing_cell_refinement 'CrysAlisPro 1.171.40.80a (Rigaku OD, 2020)'
_computing_data_collection 'CrysAlisPro 1.171.40.80a (Rigaku OD, 2020)'
_computing_data_reduction 'CrysAlisPro 1.171.40.80a (Rigaku OD, 2020)'
_computing_molecular_graphics 'Olex2 1.3 (Dolomanov et al., 2009)'
_computing_publication_material 'Olex2 1.3 (Dolomanov et al., 2009)'
_computing_structure_refinement 'SHELXL 2014/7 (Sheldrick, 2015)'
_computing_structure_solution 'SHELXT  (Sheldrick, 2015)'
_diffrn_ambient_environment air
_diffrn_ambient_temperature 298.3(10)
_diffrn_detector 'Hybrid Pixel Array Detector'
_diffrn_detector_area_resol_mean 10.0000
_diffrn_detector_type HyPix
_diffrn_measured_fraction_theta_full 0.990
_diffrn_measured_fraction_theta_max 0.990
_diffrn_measurement_details
;
List of Runs (angles in degrees, time in seconds):

  # Type    Start    End  Width  t~exp~   \w     \q     \k     \f   Frames
#--------------------------------------------------------------------------
  1  \w    -27.00  18.00   0.50   10.00    --  -47.62  19.00  30.00   90
  2  \w    -42.00 -17.00   0.50   75.00    --  -88.50  37.00 150.00   50
  3  \w    -42.00 -16.00   0.50   75.00    --  -88.50  37.00   0.00   52
  4  \w    -59.00 -23.00   0.50   75.00    --  -88.50  57.00 -60.00   72
  5  \w    -64.00 -16.00   0.50   75.00    --  -88.50  57.00-150.00   96
  6  \w    -90.00 -16.00   0.50   75.00    --  -88.50 131.00 -89.00  148
  7  \w   -160.00 -79.00   0.50   75.00    --  -88.50 -86.00  25.00  162
  8  \w   -103.00 -77.00   0.50   10.00    --  -47.62-125.00 -60.00   52
  9  \w   -117.00 -74.00   0.50   10.00    --  -47.62-125.00 -90.00   86
 10  \w     36.00 107.00   0.50   75.00    --  108.56-106.00  20.00  142
 11  \w     86.00 115.00   0.50   75.00    --  108.56-138.00  23.00   58
 12  \w     37.00  65.00   0.50   75.00    --  108.56 -57.00 120.00   56
 13  \w    101.00 168.00   0.50   75.00    --  108.56  19.00 120.00  134
 14  \w     43.00  76.00   0.50   75.00    --  108.56-138.00  23.00   66
;
_diffrn_measurement_device 'four-circle diffractometer'
_diffrn_measurement_device_type 'XtaLAB Synergy, Dualflex, HyPix'
_diffrn_measurement_method '\w scans'
_diffrn_orient_matrix_type 'CrysAlisPro convention (1999,Acta A55,543-557)'
_diffrn_orient_matrix_UB_11 -0.0456664000
_diffrn_orient_matrix_UB_12 -0.0522926000
_diffrn_orient_matrix_UB_13 -0.0167634000
_diffrn_orient_matrix_UB_21 0.0196207000
_diffrn_orient_matrix_UB_22 -0.0439666000
_diffrn_orient_matrix_UB_23 0.0111973000
_diffrn_orient_matrix_UB_31 -0.0509364000
_diffrn_orient_matrix_UB_32 -0.0197630000
_diffrn_orient_matrix_UB_33 0.0193641000
_diffrn_radiation_monochromator mirror
_diffrn_radiation_probe x-ray
_diffrn_radiation_type 'Cu K\a'
_diffrn_radiation_wavelength 1.54184
_diffrn_reflns_av_R_equivalents 0.1231
_diffrn_reflns_av_unetI/netI 0.0867
_diffrn_reflns_Laue_measured_fraction_full 0.990
_diffrn_reflns_Laue_measured_fraction_max 0.990
_diffrn_reflns_limit_h_max 22
_diffrn_reflns_limit_h_min -29
_diffrn_reflns_limit_k_max 28
_diffrn_reflns_limit_k_min -23
_diffrn_reflns_limit_l_max 65
_diffrn_reflns_limit_l_min -57
_diffrn_reflns_number 42960
_diffrn_reflns_point_group_measured_fraction_full 0.990
_diffrn_reflns_point_group_measured_fraction_max 0.990
_diffrn_reflns_theta_full 67.077
_diffrn_reflns_theta_max 67.077
_diffrn_reflns_theta_min 3.535
_diffrn_source 'micro-focus sealed X-ray tube'
_diffrn_source_type 'PhotonJet (Cu) X-ray Source'
_exptl_absorpt_coefficient_mu 12.540
_exptl_absorpt_correction_T_max 1.00000
_exptl_absorpt_correction_T_min 0.83397
_exptl_absorpt_correction_type multi-scan
_exptl_absorpt_process_details
;
CrysAlisPro 1.171.40.80a (Rigaku Oxford Diffraction, 2020)
Empirical absorption correction using spherical harmonics,
 implemented in SCALE3 ABSPACK scaling algorithm.
;
_exptl_crystal_colour yellow
_exptl_crystal_density_diffrn 1.661
_exptl_crystal_description block
_exptl_crystal_F_000 14964
_exptl_crystal_size_max 0.40
_exptl_crystal_size_mid 0.20
_exptl_crystal_size_min 0.12
_refine_diff_density_max 0.785
_refine_diff_density_min -0.990
_refine_diff_density_rms 0.120
_refine_ls_extinction_method none
_refine_ls_goodness_of_fit_ref 1.027
_refine_ls_hydrogen_treatment constr
_refine_ls_matrix_type full
_refine_ls_number_parameters 873
_refine_ls_number_reflns 11723
_refine_ls_number_restraints 43
_refine_ls_restrained_S_all 1.030
_refine_ls_R_factor_all 0.1854
_refine_ls_R_factor_gt 0.1009
_refine_ls_shift/su_max 0.003
_refine_ls_shift/su_mean 0.000
_refine_ls_structure_factor_coef Fsqd
_refine_ls_weighting_details 'w=1/[\s^2^(Fo^2^)+(0.2000P)^2^] where P=(Fo^2^+2Fc^2^)/3'
_refine_ls_weighting_scheme calc
_refine_ls_wR_factor_gt 0.2738
_refine_ls_wR_factor_ref 0.3433
_reflns_Friedel_coverage 0.000
_reflns_number_gt 5337
_reflns_number_total 11723
_reflns_threshold_expression 'I > 2\s(I)'
_cod_data_source_file d0cc07884k2.cif
_cod_data_source_block 20200713-hfp-wtx-0706-7-mn
_cod_depositor_comments 'Adding full bibliography for 7127960.cif.'
_cod_original_cell_volume 29849(3)
_cod_original_sg_symbol_H-M 'R -3'
_cod_database_code 7127960
_shelx_shelxl_version_number 2014/7
_chemical_oxdiff_formula 'C18 H18 O18 N18 Mn18 Cl18 '
_shelx_space_group_comment
;
The symmetry employed for this shelxl refinement is uniquely defined
by the following loop, which should always be used as a source of
symmetry information in preference to the above space-group names.
They are only intended as comments.
;
_shelx_estimated_absorpt_t_max 0.188
_shelx_estimated_absorpt_t_min 0.008
_reflns_odcompleteness_completeness 99.05
_reflns_odcompleteness_iscentric 1
_reflns_odcompleteness_theta 66.97
_olex2_refinement_description
;
1. Fixed Uiso
 At 1.2 times of:
  All C(H) groups, All N(H) groups, All N(H,H) groups
 At 1.5 times of:
  All C(H,H,H) groups
2. Restrained distances
 C51-O6
 1.25 with sigma of 0.02
3. Uiso/Uaniso restraints and constraints
Uanis(Cl1) \\sim Ueq: with sigma of 0.01 and sigma for terminal atoms of 0.02
Uanis(C52) \\sim Ueq, Uanis(C53) \\sim Ueq, Uanis(O6) \\sim Ueq: with sigma of
0.01 and sigma for terminal atoms of 0.02
Uanis(O3) \\sim Ueq, Uanis(O1) \\sim Ueq, Uanis(O2) \\sim Ueq: with sigma of
0.01 and sigma for terminal atoms of 0.02
Uanis(O4) = Uanis(O4A)
Uanis(O3) = Uanis(O3A)
Uanis(O2) = Uanis(O2A)
Uanis(O1) = Uanis(O1A)
4. Others
 Sof(O2A)=Sof(O3A)=Sof(O1A)=Sof(O4A)=1-FVAR(1)
 Sof(O1)=Sof(O4)=Sof(O2)=Sof(O3)=FVAR(1)
 Fixed Sof: O6(0.5)
5.a Secondary CH2 refined with riding coordinates:
 N25(H25A,H25B)
5.b Aromatic/amide H refined with riding coordinates:
 N19(H19), N21(H21), C1(H1), C2(H2), C5(H5), C12(H12), C15(H15), C16(H16),
 C17(H17), C18(H18), C21(H21A), C28(H28), C31(H31), C32(H32), C33(H33),
 C34(H34), C37(H37), C44(H44), C47(H47), C48(H48)
5.c Idealised Me refined as rotating group:
 C4(H4A,H4B,H4C), C14(H14A,H14B,H14C), C20(H20A,H20B,H20C), C30(H30A,H30B,
 H30C), C36(H36A,H36B,H36C), C46(H46A,H46B,H46C), C52(H52A,H52B,H52C), C53(H53A,
 H53B,H53C)
;
_smtbx_masks_void_probe_radius 1.2
_smtbx_masks_void_truncation_radius 1.2
_olex2_submission_special_instructions 'No special instructions were received'
_oxdiff_exptl_absorpt_empirical_details
;
Empirical correction (ABSPACK) includes:
- Absorption correction using spherical harmonics
- Frame scaling
;
_oxdiff_exptl_absorpt_empirical_full_max 1.274
_oxdiff_exptl_absorpt_empirical_full_min 0.791

loop_
_space_group_symop_operation_xyz
'x, y, z'
'-y, x-y, z'
'-x+y, -x, z'
'x+2/3, y+1/3, z+1/3'
'-y+2/3, x-y+1/3, z+1/3'
'-x+y+2/3, -x+1/3, z+1/3'
'x+1/3, y+2/3, z+2/3'
'-y+1/3, x-y+2/3, z+2/3'
'-x+y+1/3, -x+2/3, z+2/3'
'-x, -y, -z'
'y, -x+y, -z'
'x-y, x, -z'
'-x+2/3, -y+1/3, -z+1/3'
'y+2/3, -x+y+1/3, -z+1/3'
'x-y+2/3, x+1/3, -z+1/3'
'-x+1/3, -y+2/3, -z+2/3'
'y+1/3, -x+y+2/3, -z+2/3'
'x-y+1/3, x+2/3, -z+2/3'

loop_
_atom_site_label
_atom_site_type_symbol
_atom_site_fract_x
_atom_site_fract_y
_atom_site_fract_z
_atom_site_U_iso_or_equiv
_atom_site_adp_type
_atom_site_occupancy
_atom_site_site_symmetry_order
_atom_site_calc_flag
_atom_site_refinement_flags_posn
_atom_site_refinement_flags_adp
_atom_site_refinement_flags_occupancy
_atom_site_disorder_assembly
_atom_site_disorder_group
Mn1 Mn 0.78921(7) 0.56409(7) 0.33171(3) 0.0701(5) Uani 1 1 d . . . . .
Mn2 Mn 0.67415(8) 0.45041(8) 0.29733(3) 0.0769(5) Uani 1 1 d . . . . .
Mn3 Mn 0.56060(7) 0.34659(8) 0.25860(3) 0.0696(5) Uani 1 1 d . . . . .
Mn4 Mn 0.68283(9) 0.62877(9) 0.38170(3) 0.0845(6) Uani 1 1 d . . . . .
Mn5 Mn 0.6667 0.3333 0.47613(5) 0.0735(7) Uani 1 3 d S T P . .
Mn6 Mn 0.72807(13) 0.72256(11) 0.25506(4) 0.1195(8) Uani 1 1 d . . . . .
Mn7 Mn 0.62269(10) 0.60890(10) 0.21426(3) 0.0998(7) Uani 1 1 d . . . . .
Cl1 Cl 0.7123(4) 0.8113(3) 0.26141(13) 0.210(3) Uani 1 1 d . U . . .
Cl2 Cl 0.7865(3) 0.7522(4) 0.22131(10) 0.206(3) Uani 1 1 d . . . . .
Cl3 Cl 0.5818(3) 0.6552(3) 0.18790(11) 0.190(3) Uani 1 1 d . . . . .
Cl4 Cl 0.7133(8) 0.6338(8) 0.1989(2) 0.375(8) Uani 1 1 d . . . . .
O5 O 0.6368(5) 0.6629(4) 0.24487(15) 0.114(3) Uani 1 1 d . . . . .
O6 O 0.671(2) 0.3735(13) 0.3205(5) 0.217(14) Uani 0.5 1 d D U P A .
N1 N 1.0540(5) 0.6647(5) 0.30510(19) 0.098(3) Uani 1 1 d . . . . .
N2 N 0.9738(4) 0.6852(4) 0.35605(17) 0.080(2) Uani 1 1 d . . . . .
N3 N 0.8893(4) 0.6180(4) 0.33459(16) 0.078(2) Uani 1 1 d . . . . .
N4 N 0.9403(4) 0.6275(5) 0.32249(16) 0.082(2) Uani 1 1 d . . . . .
N5 N 0.8731(5) 0.6879(4) 0.39107(15) 0.086(3) Uani 1 1 d . . . . .
N6 N 0.7739(4) 0.6346(4) 0.38019(15) 0.078(2) Uani 1 1 d . . . . .
N7 N 0.8066(4) 0.6220(4) 0.36361(14) 0.078(2) Uani 1 1 d . . . . .
N8 N 0.7355(6) 0.6815(5) 0.41609(17) 0.099(3) Uani 1 1 d . . . . .
N9 N 0.5502(5) 0.5103(5) 0.20003(18) 0.100(3) Uani 1 1 d . . . . .
N10 N 0.6258(5) 0.5377(5) 0.23881(15) 0.087(3) Uani 1 1 d . . . . .
N11 N 0.5930(4) 0.4407(5) 0.24736(16) 0.085(2) Uani 1 1 d . . . . .
N12 N 0.6352(5) 0.4743(4) 0.26382(16) 0.083(2) Uani 1 1 d . . . . .
N13 N 0.7309(4) 0.6428(5) 0.27321(15) 0.080(2) Uani 1 1 d . . . . .
N14 N 0.7217(5) 0.5584(5) 0.29105(16) 0.088(3) Uani 1 1 d . . . . .
N15 N 0.7651(4) 0.6073(4) 0.30288(15) 0.084(2) Uani 1 1 d . . . . .
N16 N 0.8049(6) 0.7631(5) 0.28484(18) 0.105(3) Uani 1 1 d . . . . .
N17 N 0.5971(5) 0.6384(5) 0.39384(19) 0.097(3) Uani 1 1 d . . . . .
N18 N 0.6203(4) 0.5452(4) 0.40165(14) 0.072(2) Uani 1 1 d . . . . .
N19 N 0.5469(4) 0.5004(4) 0.42935(14) 0.075(2) Uani 1 1 d . . . . .
H19 H 0.5157 0.4915 0.4385 0.090 Uiso 1 1 calc R U . . .
N20 N 0.6262(4) 0.4993(4) 0.41252(13) 0.070(2) Uani 1 1 d . . . . .
N21 N 0.5419(4) 0.3975(4) 0.46289(14) 0.074(2) Uani 1 1 d . . . . .
H21 H 0.5108 0.4002 0.4680 0.089 Uiso 1 1 calc R U . . .
N22 N 0.6221(4) 0.4108(4) 0.44088(13) 0.0670(19) Uani 1 1 d . . . . .
N23 N 0.6131(4) 0.3690(4) 0.45898(14) 0.071(2) Uani 1 1 d . . . . .
N24 N 0.5785(4) 0.2996(4) 0.49998(15) 0.084(2) Uani 1 1 d . . . . .
C1 C 1.1118(7) 0.6800(8) 0.2967(3) 0.125(5) Uani 1 1 d . . . . .
H1 H 1.1151 0.6629 0.2822 0.150 Uiso 1 1 calc R U . . .
C2 C 1.1653(7) 0.7202(8) 0.3093(3) 0.124(5) Uani 1 1 d . . . . .
H2 H 1.2037 0.7307 0.3028 0.149 Uiso 1 1 calc R U . . .
C3 C 1.1621(6) 0.7435(7) 0.3303(3) 0.112(4) Uani 1 1 d . . . . .
C4 C 1.2198(7) 0.7877(9) 0.3439(4) 0.152(6) Uani 1 1 d . . . . .
H4A H 1.2463 0.7704 0.3453 0.229 Uiso 1 1 calc R U . . .
H4B H 1.2089 0.7948 0.3598 0.229 Uiso 1 1 calc R U . . .
H4C H 1.2410 0.8262 0.3353 0.229 Uiso 1 1 calc R U . . .
C5 C 1.1034(6) 0.7279(6) 0.3400(2) 0.099(4) Uani 1 1 d . . . . .
H5 H 1.0998 0.7440 0.3547 0.118 Uiso 1 1 calc R U . . .
C6 C 1.0518(5) 0.6878(6) 0.3266(2) 0.087(3) Uani 1 1 d . . . . .
C7 C 0.9886(5) 0.6678(5) 0.3356(2) 0.079(3) Uani 1 1 d . . . . .
C8 C 0.9123(6) 0.6543(5) 0.35460(19) 0.078(3) Uani 1 1 d . . . . .
C9 C 0.8666(5) 0.6562(5) 0.37041(19) 0.078(3) Uani 1 1 d . . . . .
C10 C 0.8148(6) 0.6731(5) 0.3964(2) 0.083(3) Uani 1 1 d . . . . .
C11 C 0.7975(7) 0.6988(6) 0.4163(2) 0.092(3) Uani 1 1 d . . . . .
C12 C 0.8383(7) 0.7376(6) 0.4336(2) 0.108(4) Uani 1 1 d . . . . .
H12 H 0.8794 0.7476 0.4335 0.129 Uiso 1 1 calc R U . . .
C13 C 0.8154(8) 0.7614(7) 0.4513(2) 0.115(4) Uani 1 1 d . . . . .
C14 C 0.8600(9) 0.8073(10) 0.4699(3) 0.175(9) Uani 1 1 d . . . . .
H14A H 0.8994 0.8097 0.4685 0.263 Uiso 1 1 calc R U . . .
H14B H 0.8439 0.7937 0.4860 0.263 Uiso 1 1 calc R U . . .
H14C H 0.8646 0.8472 0.4670 0.263 Uiso 1 1 calc R U . . .
C15 C 0.7564(9) 0.7426(8) 0.4520(3) 0.125(5) Uani 1 1 d . . . . .
H15 H 0.7406 0.7551 0.4646 0.150 Uiso 1 1 calc R U . . .
C16 C 0.7166(8) 0.7041(8) 0.4340(3) 0.121(5) Uani 1 1 d . . . . .
H16 H 0.6753 0.6938 0.4344 0.145 Uiso 1 1 calc R U . . .
C17 C 0.5142(8) 0.4992(9) 0.1809(3) 0.125(5) Uani 1 1 d . . . . .
H17 H 0.5185 0.5329 0.1721 0.150 Uiso 1 1 calc R U . . .
C18 C 0.4725(8) 0.4433(9) 0.1732(3) 0.127(5) Uani 1 1 d . . . . .
H18 H 0.4484 0.4380 0.1596 0.152 Uiso 1 1 calc R U . . .
C19 C 0.4663(9) 0.3946(9) 0.1859(3) 0.137(6) Uani 1 1 d . . . . .
C20 C 0.4134(12) 0.3233(11) 0.1796(4) 0.208(11) Uani 1 1 d . . . . .
H20A H 0.4226 0.3115 0.1642 0.313 Uiso 1 1 calc R U . . .
H20B H 0.3737 0.3204 0.1788 0.313 Uiso 1 1 calc R U . . .
H20C H 0.4130 0.2962 0.1920 0.313 Uiso 1 1 calc R U . . .
C21 C 0.5044(7) 0.4030(8) 0.2055(2) 0.115(5) Uani 1 1 d . . . . .
H21A H 0.5017 0.3696 0.2140 0.138 Uiso 1 1 calc R U . . .
C22 C 0.5470(6) 0.4641(6) 0.2120(2) 0.086(3) Uani 1 1 d . . . . .
C23 C 0.5873(6) 0.4783(6) 0.2328(2) 0.086(3) Uani 1 1 d . . . . .
C24 C 0.6553(6) 0.5340(6) 0.25813(19) 0.082(3) Uani 1 1 d . . . . .
C25 C 0.7030(6) 0.5804(6) 0.27356(18) 0.080(3) Uani 1 1 d . . . . .
C26 C 0.7704(6) 0.6579(6) 0.2921(2) 0.091(3) Uani 1 1 d . . . . .
C27 C 0.8104(6) 0.7207(6) 0.2980(2) 0.091(3) Uani 1 1 d . . . . .
C28 C 0.8536(6) 0.7395(6) 0.3175(2) 0.099(4) Uani 1 1 d . . . . .
H28 H 0.8554 0.7101 0.3272 0.119 Uiso 1 1 calc R U . . .
C29 C 0.8917(6) 0.8002(7) 0.3218(3) 0.108(4) Uani 1 1 d . . . . .
C30 C 0.9376(8) 0.8235(8) 0.3444(3) 0.152(7) Uani 1 1 d . . . . .
H30A H 0.9229 0.8409 0.3564 0.228 Uiso 1 1 calc R U . . .
H30B H 0.9780 0.8542 0.3391 0.228 Uiso 1 1 calc R U . . .
H30C H 0.9395 0.7892 0.3513 0.228 Uiso 1 1 calc R U . . .
C31 C 0.8883(8) 0.8442(8) 0.3076(3) 0.124(5) Uani 1 1 d . . . . .
H31 H 0.9164 0.8861 0.3095 0.149 Uiso 1 1 calc R U . . .
C32 C 0.8399(9) 0.8226(7) 0.2900(3) 0.124(5) Uani 1 1 d . . . . .
H32 H 0.8327 0.8511 0.2820 0.149 Uiso 1 1 calc R U . . .
C33 C 0.5845(9) 0.6829(8) 0.3889(3) 0.124(5) Uani 1 1 d . . . . .
H33 H 0.6129 0.7169 0.3799 0.149 Uiso 1 1 calc R U . . .
C34 C 0.5305(9) 0.6806(8) 0.3965(3) 0.124(5) Uani 1 1 d . . . . .
H34 H 0.5236 0.7130 0.3929 0.149 Uiso 1 1 calc R U . . .
C35 C 0.4865(7) 0.6301(8) 0.4097(2) 0.110(4) Uani 1 1 d . . . . .
C36 C 0.4276(8) 0.6289(8) 0.4195(3) 0.138(6) Uani 1 1 d . . . . .
H36A H 0.3985 0.5879 0.4248 0.207 Uiso 1 1 calc R U . . .
H36B H 0.4094 0.6409 0.4068 0.207 Uiso 1 1 calc R U . . .
H36C H 0.4384 0.6570 0.4328 0.207 Uiso 1 1 calc R U . . .
C37 C 0.5011(6) 0.5853(6) 0.4154(2) 0.096(3) Uani 1 1 d . . . . .
H37 H 0.4742 0.5517 0.4248 0.116 Uiso 1 1 calc R U . . .
C38 C 0.5550(6) 0.5898(5) 0.4073(2) 0.086(3) Uani 1 1 d . . . . .
C39 C 0.5728(5) 0.5442(5) 0.41254(18) 0.073(3) Uani 1 1 d . . . . .
C40 C 0.5812(5) 0.4743(5) 0.42850(17) 0.066(2) Uani 1 1 d . . . . .
C41 C 0.5799(5) 0.4265(5) 0.44431(16) 0.068(2) Uani 1 1 d . . . . .
C42 C 0.5649(5) 0.3635(5) 0.47130(17) 0.074(3) Uani 1 1 d . . . . .
C43 C 0.5425(5) 0.3227(5) 0.49290(18) 0.073(3) Uani 1 1 d . . . . .
C44 C 0.4903(6) 0.3105(5) 0.5051(2) 0.089(3) Uani 1 1 d . . . . .
H44 H 0.4670 0.3280 0.5000 0.107 Uiso 1 1 calc R U . . .
C45 C 0.4719(6) 0.2720(7) 0.5253(2) 0.100(4) Uani 1 1 d . . . . .
C46 C 0.4141(8) 0.2621(9) 0.5401(3) 0.145(6) Uani 1 1 d . . . . .
H46A H 0.4275 0.2886 0.5541 0.217 Uiso 1 1 calc R U . . .
H46B H 0.3907 0.2199 0.5452 0.217 Uiso 1 1 calc R U . . .
H46C H 0.3888 0.2720 0.5301 0.217 Uiso 1 1 calc R U . . .
C47 C 0.5055(7) 0.2471(7) 0.5314(2) 0.110(4) Uani 1 1 d . . . . .
H47 H 0.4933 0.2199 0.5444 0.132 Uiso 1 1 calc R U . . .
C48 C 0.5585(7) 0.2606(6) 0.5187(2) 0.098(4) Uani 1 1 d . . . . .
H48 H 0.5809 0.2418 0.5234 0.118 Uiso 1 1 calc R U . . .
C49 C 0.8005(4) 0.4594(4) 0.31234(15) 0.057(2) Uani 1 1 d . . . . .
C50 C 0.6667 0.3333 0.2700(2) 0.067(5) Uani 1 3 d S T P . .
C51 C 0.6667 0.3333 0.3333 0.039(4) Uani 1 6 d DS T P . .
O1 O 0.7697(6) 0.4677(6) 0.2957(2) 0.064(2) Uani 0.494(6) 1 d . U P A 1
O2A O 0.8084(6) 0.4858(6) 0.3323(2) 0.062(3) Uani 0.506(6) 1 d . . P A 1
O3A O 0.8236(7) 0.4250(7) 0.3079(2) 0.066(3) Uani 0.506(6) 1 d . . P A 1
O4 O 0.6507(8) 0.3741(8) 0.2692(4) 0.069(4) Uani 0.494(6) 1 d . . P A 1
O1A O 0.7718(6) 0.4899(6) 0.3088(2) 0.064(2) Uani 0.506(6) 1 d . . P A 2
O2 O 0.8269(6) 0.4657(7) 0.3336(2) 0.062(3) Uani 0.494(6) 1 d . U P A 2
O3 O 0.8035(7) 0.4246(7) 0.2963(3) 0.066(3) Uani 0.494(6) 1 d . U P A 2
O4A O 0.6853(7) 0.3920(8) 0.2704(3) 0.069(4) Uani 0.506(6) 1 d . . P A 2
Mn8 Mn 1.0000 1.0000 0.38443(13) 0.174(2) Uani 1 3 d S T P . .
Cl5 Cl 1.0000 1.0000 0.3414(2) 0.208(4) Uani 1 3 d S T P . .
Cl6 Cl 0.9160(3) 0.9060(3) 0.39988(14) 0.204(2) Uani 1 1 d . . . . .
N25 N 1.0491(11) 0.8234(10) 0.4222(5) 0.235(11) Uani 1 1 d . . . . .
H25A H 1.0577 0.7930 0.4209 0.282 Uiso 1 1 calc R U . . .
H25B H 1.0161 0.8095 0.4318 0.282 Uiso 1 1 calc R U . . .
C52 C 1.102(2) 0.875(2) 0.4355(9) 0.35(2) Uani 1 1 d . U . . .
H52A H 1.1261 0.8596 0.4430 0.524 Uiso 1 1 calc R U . . .
H52B H 1.0858 0.8905 0.4477 0.524 Uiso 1 1 calc R U . . .
H52C H 1.1266 0.9070 0.4243 0.524 Uiso 1 1 calc R U . . .
C53 C 1.0302(18) 0.8321(16) 0.3983(6) 0.284(16) Uani 1 1 d . U . . .
H53A H 1.0430 0.8129 0.3863 0.427 Uiso 1 1 calc R U . . .
H53B H 1.0489 0.8754 0.3949 0.427 Uiso 1 1 calc R U . . .
H53C H 0.9860 0.8136 0.3979 0.427 Uiso 1 1 calc R U . . .

loop_
_atom_site_aniso_label
_atom_site_aniso_U_11
_atom_site_aniso_U_22
_atom_site_aniso_U_33
_atom_site_aniso_U_23
_atom_site_aniso_U_13
_atom_site_aniso_U_12
Mn1 0.0718(10) 0.0615(9) 0.0697(9) 0.0012(7) -0.0003(7) 0.0279(8)
Mn2 0.0732(11) 0.0957(12) 0.0613(9) -0.0145(8) -0.0077(7) 0.0419(9)
Mn3 0.0722(10) 0.0811(11) 0.0518(8) -0.0058(7) -0.0060(7) 0.0354(9)
Mn4 0.0848(12) 0.0845(12) 0.0753(10) 0.0142(9) 0.0086(8) 0.0357(10)
Mn5 0.0747(11) 0.0747(11) 0.0711(16) 0.000 0.000 0.0373(6)
Mn6 0.139(2) 0.0997(16) 0.1143(16) 0.0175(12) -0.0245(14) 0.0555(15)
Mn7 0.1123(15) 0.1051(15) 0.0832(12) 0.0226(10) 0.0065(10) 0.0552(13)
Cl1 0.284(7) 0.130(4) 0.237(6) -0.026(4) -0.127(5) 0.118(4)
Cl2 0.209(6) 0.242(7) 0.143(4) 0.027(4) -0.008(4) 0.094(5)
Cl3 0.209(5) 0.149(4) 0.194(5) 0.046(3) -0.073(4) 0.076(4)
Cl4 0.46(2) 0.45(2) 0.303(13) 0.127(13) 0.145(13) 0.300(18)
O5 0.157(8) 0.106(6) 0.096(5) 0.008(5) -0.006(5) 0.079(6)
O6 0.216(16) 0.221(16) 0.218(16) -0.010(9) 0.010(10) 0.112(11)
N1 0.080(7) 0.114(8) 0.096(7) -0.011(6) -0.014(5) 0.046(6)
N2 0.070(6) 0.072(5) 0.088(6) -0.004(5) -0.011(5) 0.027(5)
N3 0.077(6) 0.075(5) 0.082(5) -0.011(4) -0.013(5) 0.039(5)
N4 0.071(6) 0.098(7) 0.086(6) -0.011(5) -0.008(5) 0.048(5)
N5 0.104(8) 0.073(6) 0.067(5) -0.001(4) 0.000(5) 0.033(5)
N6 0.076(6) 0.082(6) 0.061(5) 0.007(4) 0.002(4) 0.027(5)
N7 0.081(6) 0.076(6) 0.062(5) -0.001(4) 0.001(4) 0.027(5)
N8 0.107(8) 0.103(8) 0.077(6) 0.002(5) 0.010(6) 0.046(7)
N9 0.105(8) 0.113(8) 0.077(6) 0.013(6) -0.016(5) 0.051(7)
N10 0.109(7) 0.103(8) 0.068(5) 0.008(5) 0.006(5) 0.068(7)
N11 0.086(6) 0.091(7) 0.076(5) 0.010(5) -0.011(5) 0.043(5)
N12 0.096(7) 0.084(6) 0.076(5) 0.026(5) 0.018(5) 0.051(6)
N13 0.077(6) 0.098(7) 0.069(5) 0.002(5) -0.004(4) 0.046(5)
N14 0.098(7) 0.088(7) 0.078(5) 0.008(5) -0.006(5) 0.047(6)
N15 0.090(6) 0.072(6) 0.072(5) -0.001(5) -0.017(5) 0.027(5)
N16 0.130(9) 0.092(8) 0.093(7) 0.022(6) -0.004(6) 0.054(7)
N17 0.121(8) 0.089(7) 0.103(7) 0.020(6) 0.009(6) 0.069(7)
N18 0.074(5) 0.077(5) 0.070(5) 0.009(4) -0.001(4) 0.041(5)
N19 0.073(5) 0.082(6) 0.070(5) 0.007(4) 0.010(4) 0.038(5)
N20 0.076(5) 0.080(5) 0.059(4) 0.004(4) 0.009(4) 0.043(5)
N21 0.082(6) 0.082(6) 0.067(5) 0.007(4) 0.017(4) 0.048(5)
N22 0.072(5) 0.062(5) 0.065(4) -0.002(4) 0.005(4) 0.033(4)
N23 0.072(5) 0.073(5) 0.072(5) 0.004(4) 0.008(4) 0.038(4)
N24 0.086(6) 0.086(6) 0.074(5) 0.007(5) 0.009(5) 0.040(5)
C1 0.089(10) 0.166(15) 0.116(10) -0.021(10) -0.015(8) 0.062(10)
C2 0.092(10) 0.174(15) 0.096(9) -0.026(10) -0.018(8) 0.058(10)
C3 0.068(8) 0.137(12) 0.118(11) -0.016(9) -0.030(7) 0.041(8)
C4 0.098(11) 0.161(16) 0.170(15) -0.026(12) -0.021(11) 0.044(11)
C5 0.089(9) 0.097(9) 0.104(8) -0.020(7) -0.017(7) 0.042(7)
C6 0.072(7) 0.106(9) 0.084(7) 0.002(7) -0.014(6) 0.044(7)
C7 0.086(8) 0.073(7) 0.081(7) -0.004(5) -0.015(6) 0.042(6)
C8 0.092(8) 0.074(7) 0.072(6) 0.001(5) -0.005(6) 0.045(6)
C9 0.077(7) 0.072(7) 0.074(6) -0.002(5) -0.006(5) 0.029(6)
C10 0.081(8) 0.085(8) 0.078(7) 0.014(6) 0.014(6) 0.038(7)
C11 0.111(10) 0.091(8) 0.068(7) -0.002(6) 0.007(7) 0.046(8)
C12 0.111(10) 0.108(10) 0.087(8) -0.017(7) 0.010(7) 0.042(8)
C13 0.113(12) 0.119(11) 0.090(9) -0.014(8) -0.002(8) 0.041(9)
C14 0.160(16) 0.21(2) 0.104(11) -0.065(12) -0.004(10) 0.052(15)
C15 0.137(14) 0.149(14) 0.090(9) -0.019(9) 0.016(10) 0.072(12)
C16 0.125(12) 0.158(14) 0.090(9) 0.008(9) 0.019(9) 0.079(11)
C17 0.115(12) 0.129(13) 0.118(11) -0.013(10) -0.022(9) 0.051(11)
C18 0.125(13) 0.155(15) 0.107(10) 0.011(11) -0.030(9) 0.075(12)
C19 0.161(15) 0.136(14) 0.102(10) -0.006(9) -0.049(10) 0.065(12)
C20 0.21(2) 0.18(2) 0.18(2) -0.035(16) -0.096(18) 0.063(19)
C21 0.109(10) 0.146(14) 0.078(8) -0.002(8) -0.022(7) 0.056(10)
C22 0.084(8) 0.101(9) 0.067(6) 0.002(6) -0.007(6) 0.042(7)
C23 0.113(9) 0.069(7) 0.078(7) 0.013(6) 0.020(7) 0.046(7)
C24 0.093(8) 0.093(8) 0.062(6) 0.012(6) 0.011(6) 0.048(7)
C25 0.102(8) 0.098(9) 0.064(6) 0.027(6) 0.011(6) 0.068(8)
C26 0.101(9) 0.092(9) 0.085(7) 0.021(7) 0.019(7) 0.052(8)
C27 0.088(8) 0.083(8) 0.080(7) 0.020(6) 0.018(6) 0.028(7)
C28 0.116(10) 0.088(9) 0.089(8) 0.008(6) -0.021(7) 0.047(8)
C29 0.096(9) 0.086(9) 0.124(10) 0.001(8) -0.018(8) 0.033(8)
C30 0.129(13) 0.121(12) 0.169(15) 0.029(11) -0.047(12) 0.034(11)
C31 0.127(12) 0.111(11) 0.110(10) 0.008(9) -0.015(9) 0.042(10)
C32 0.171(15) 0.087(10) 0.108(10) 0.005(8) -0.009(10) 0.059(10)
C33 0.152(14) 0.115(11) 0.118(11) 0.030(9) 0.045(10) 0.076(11)
C34 0.168(15) 0.119(12) 0.118(10) 0.027(9) 0.036(10) 0.097(12)
C35 0.129(12) 0.124(12) 0.091(8) -0.009(8) 0.008(8) 0.075(10)
C36 0.145(14) 0.146(14) 0.156(14) -0.004(11) 0.020(11) 0.098(12)
C37 0.111(10) 0.097(9) 0.103(8) 0.016(7) 0.020(7) 0.068(8)
C38 0.097(8) 0.077(7) 0.083(7) 0.009(6) 0.013(6) 0.044(7)
C39 0.078(7) 0.072(7) 0.072(6) 0.008(5) 0.007(5) 0.041(6)
C40 0.072(6) 0.068(6) 0.064(5) 0.000(5) 0.004(5) 0.041(5)
C41 0.075(6) 0.071(6) 0.058(5) -0.004(5) 0.003(5) 0.036(5)
C42 0.077(7) 0.074(7) 0.057(5) -0.002(5) 0.005(5) 0.029(6)
C43 0.069(6) 0.080(7) 0.074(6) 0.013(5) 0.015(5) 0.039(6)
C44 0.090(8) 0.083(8) 0.093(7) 0.004(6) 0.013(6) 0.042(7)
C45 0.096(9) 0.111(10) 0.084(8) 0.032(7) 0.015(7) 0.045(8)
C46 0.122(12) 0.181(17) 0.114(11) 0.055(11) 0.043(9) 0.063(12)
C47 0.108(10) 0.123(11) 0.084(8) 0.033(7) 0.022(8) 0.045(9)
C48 0.120(10) 0.094(9) 0.083(7) 0.028(7) 0.012(7) 0.056(8)
C49 0.059(5) 0.056(5) 0.051(5) 0.005(4) -0.001(4) 0.025(5)
C50 0.085(8) 0.085(8) 0.031(7) 0.000 0.000 0.043(4)
C51 0.041(6) 0.041(6) 0.035(9) 0.000 0.000 0.021(3)
O1 0.071(5) 0.071(6) 0.061(6) 0.002(4) -0.003(5) 0.043(5)
O2A 0.071(6) 0.071(6) 0.048(4) 0.002(4) -0.011(4) 0.039(4)
O3A 0.074(6) 0.079(5) 0.055(6) -0.009(5) 0.000(5) 0.046(5)
O4 0.077(11) 0.050(9) 0.065(5) 0.001(6) 0.003(10) 0.021(10)
O1A 0.071(5) 0.071(6) 0.061(6) 0.002(4) -0.003(5) 0.043(5)
O2 0.071(6) 0.071(6) 0.048(4) 0.002(4) -0.011(4) 0.039(4)
O3 0.074(6) 0.079(5) 0.055(6) -0.009(5) 0.000(5) 0.046(5)
O4A 0.077(11) 0.050(9) 0.065(5) 0.001(6) 0.003(10) 0.021(10)
Mn8 0.153(3) 0.153(3) 0.216(6) 0.000 0.000 0.0764(15)
Cl5 0.206(7) 0.206(7) 0.214(10) 0.000 0.000 0.103(3)
Cl6 0.172(5) 0.160(5) 0.259(7) -0.013(5) 0.000(5) 0.067(4)
N25 0.22(2) 0.167(17) 0.34(3) -0.040(19) -0.10(2) 0.110(17)
C52 0.33(3) 0.33(3) 0.37(3) -0.030(19) -0.016(19) 0.15(2)
C53 0.29(2) 0.27(2) 0.28(2) 0.052(16) -0.074(17) 0.134(17)

loop_
_atom_type_symbol
_atom_type_description
_atom_type_scat_dispersion_real
_atom_type_scat_dispersion_imag
_atom_type_scat_source
C C 0.0181 0.0091 'International Tables Vol C Tables 4.2.6.8 and 6.1.1.4'
H H 0.0000 0.0000 'International Tables Vol C Tables 4.2.6.8 and 6.1.1.4'
Cl Cl 0.3639 0.7018 'International Tables Vol C Tables 4.2.6.8 and 6.1.1.4'
Mn Mn -0.5299 2.8052 'International Tables Vol C Tables 4.2.6.8 and 6.1.1.4'
N N 0.0311 0.0180 'International Tables Vol C Tables 4.2.6.8 and 6.1.1.4'
O O 0.0492 0.0322 'International Tables Vol C Tables 4.2.6.8 and 6.1.1.4'

loop_
_geom_angle_atom_site_label_1
_geom_angle_atom_site_label_2
_geom_angle_atom_site_label_3
_geom_angle
_geom_angle_site_symmetry_1
_geom_angle_site_symmetry_3
_geom_angle_publ_flag
N3 Mn1 N7 75.1(3) . . ?
N3 Mn1 O2A 81.8(4) . . ?
N3 Mn1 O3A 121.6(4) . 18_545 ?
N7 Mn1 O2A 120.7(4) . . ?
N7 Mn1 O3A 81.0(4) . 18_545 ?
N15 Mn1 N3 105.4(3) . . ?
N15 Mn1 N7 105.8(3) . . ?
N15 Mn1 O2A 132.9(4) . . ?
N15 Mn1 O3A 132.4(5) . 18_545 ?
O2A Mn1 O3A 66.4(5) . 18_545 ?
O1A Mn1 N3 104.9(4) . . ?
O1A Mn1 N7 162.9(4) . . ?
O1A Mn1 N15 90.8(4) . . ?
O1A Mn1 O2 68.8(5) . 18_545 ?
O2 Mn1 N3 165.4(4) 18_545 . ?
O2 Mn1 N7 106.9(4) 18_545 . ?
O2 Mn1 N15 88.2(4) 18_545 . ?
O6 Mn2 N12 145.9(10) . . ?
O6 Mn2 N14 146.2(10) . . ?
O6 Mn2 O4 77.9(10) . . ?
N12 Mn2 N14 67.8(3) . . ?
N12 Mn2 O4 73.0(6) . . ?
O1 Mn2 O6 76.5(12) . . ?
O1 Mn2 N12 118.3(4) . . ?
O1 Mn2 N14 83.9(4) . . ?
O1 Mn2 O2A 109.4(5) . 18_545 ?
O1 Mn2 O3A 155.0(5) . 2_655 ?
O1 Mn2 O4 86.4(6) . . ?
O2A Mn2 O6 78.2(9) 18_545 . ?
O2A Mn2 N12 119.2(4) 18_545 . ?
O2A Mn2 N14 82.8(4) 18_545 . ?
O2A Mn2 O4 147.2(6) 18_545 . ?
O3A Mn2 O6 78.5(12) 2_655 . ?
O3A Mn2 N12 82.4(4) 2_655 . ?
O3A Mn2 N14 118.7(5) 2_655 . ?
O3A Mn2 O2A 66.6(5) 2_655 18_545 ?
O3A Mn2 O4 86.8(6) 2_655 . ?
O4 Mn2 N14 128.5(5) . . ?
O1A Mn2 O6 77.5(12) . . ?
O1A Mn2 N12 128.8(4) . . ?
O1A Mn2 N14 73.8(4) . . ?
O2 Mn2 O6 79.2(9) 18_545 . ?
O2 Mn2 N12 128.4(4) 18_545 . ?
O2 Mn2 N14 73.1(4) 18_545 . ?
O2 Mn2 O1A 65.9(5) 18_545 . ?
O2 Mn2 O3 108.2(6) 18_545 2_655 ?
O2 Mn2 O4A 149.8(6) 18_545 . ?
O3 Mn2 O6 77.0(12) 2_655 . ?
O3 Mn2 N12 75.1(4) 2_655 . ?
O3 Mn2 N14 129.7(5) 2_655 . ?
O3 Mn2 O1A 154.5(5) 2_655 . ?
O4A Mn2 O6 77.3(10) . . ?
O4A Mn2 N12 80.9(6) . . ?
O4A Mn2 N14 120.1(5) . . ?
O4A Mn2 O1A 90.6(5) . . ?
O4A Mn2 O3 84.7(6) . 2_655 ?
N11 Mn3 N20 109.1(3) . 18_545 ?
N11 Mn3 N22 108.8(3) . 18_545 ?
N11 Mn3 O1 130.5(4) . 2_655 ?
N11 Mn3 O3 88.2(4) . 2_655 ?
N11 Mn3 O4A 134.3(6) . 2_655 ?
N20 Mn3 N22 74.4(3) 18_545 18_545 ?
N20 Mn3 O1 79.6(4) 18_545 2_655 ?
N20 Mn3 O4A 116.4(6) 18_545 2_655 ?
N22 Mn3 O1 120.3(4) 18_545 2_655 ?
N22 Mn3 O4A 80.2(5) 18_545 2_655 ?
O4 Mn3 N11 88.0(6) . . ?
O4 Mn3 N20 162.3(6) . 18_545 ?
O4 Mn3 N22 104.8(6) . 18_545 ?
O4 Mn3 O1 86.0(6) . 2_655 ?
O3 Mn3 N20 105.2(4) 2_655 18_545 ?
O3 Mn3 N22 162.3(4) 2_655 18_545 ?
O3 Mn3 O4A 84.4(6) 2_655 2_655 ?
N1 Mn4 N8 89.2(4) 18_545 . ?
N1 Mn4 N17 89.8(4) 18_545 . ?
N4 Mn4 N1 73.3(4) 18_545 18_545 ?
N4 Mn4 N8 162.5(4) 18_545 . ?
N4 Mn4 N17 90.2(4) 18_545 . ?
N6 Mn4 N1 89.9(4) . 18_545 ?
N6 Mn4 N4 105.5(3) . 18_545 ?
N6 Mn4 N8 73.7(4) . . ?
N6 Mn4 N17 163.5(4) . . ?
N8 Mn4 N17 89.8(4) . . ?
N18 Mn4 N1 162.3(4) . 18_545 ?
N18 Mn4 N4 103.0(3) . 18_545 ?
N18 Mn4 N6 107.7(3) . . ?
N18 Mn4 N8 93.7(3) . . ?
N18 Mn4 N17 72.8(3) . . ?
N23 Mn5 N23 102.3(3) 2_655 3_665 ?
N23 Mn5 N23 102.3(3) 2_655 . ?
N23 Mn5 N23 102.3(3) 3_665 . ?
N23 Mn5 N24 165.1(3) 2_655 3_665 ?
N23 Mn5 N24 74.2(3) . . ?
N23 Mn5 N24 92.6(3) 2_655 . ?
N23 Mn5 N24 92.6(3) . 3_665 ?
N23 Mn5 N24 74.2(3) 2_655 2_655 ?
N23 Mn5 N24 165.1(3) 3_665 . ?
N23 Mn5 N24 92.6(3) 3_665 2_655 ?
N23 Mn5 N24 165.1(3) . 2_655 ?
N23 Mn5 N24 74.2(3) 3_665 3_665 ?
N24 Mn5 N24 91.3(3) 3_665 . ?
N24 Mn5 N24 91.3(3) 2_655 3_665 ?
N24 Mn5 N24 91.3(3) 2_655 . ?
Cl2 Mn6 Cl1 101.0(3) . . ?
Cl2 Mn6 N13 110.8(3) . . ?
Cl2 Mn6 N16 100.4(3) . . ?
O5 Mn6 Cl1 94.0(3) . . ?
O5 Mn6 Cl2 108.1(3) . . ?
O5 Mn6 N13 89.7(3) . . ?
O5 Mn6 N16 150.2(4) . . ?
N13 Mn6 Cl1 145.1(3) . . ?
N13 Mn6 N16 72.0(4) . . ?
N16 Mn6 Cl1 88.7(3) . . ?
Cl4 Mn7 Cl3 105.0(4) . . ?
Cl4 Mn7 N9 108.3(5) . . ?
Cl4 Mn7 N10 91.0(4) . . ?
O5 Mn7 Cl3 98.8(3) . . ?
O5 Mn7 Cl4 108.3(6) . . ?
O5 Mn7 N9 138.1(4) . . ?
O5 Mn7 N10 88.0(3) . . ?
N9 Mn7 Cl3 90.8(3) . . ?
N10 Mn7 Cl3 159.4(3) . . ?
N10 Mn7 N9 71.7(4) . . ?
Mn7 O5 Mn6 116.9(5) . . ?
O6 O6 Mn2 138(2) 3_665 . ?
O6 O6 Mn2 134(3) 2_655 . ?
O6 O6 Mn2 132(2) 18_545 . ?
O6 O6 Mn2 136(2) 17 . ?
O6 O6 O6 58(2) 18_545 17 ?
O6 O6 O6 61.0(12) 3_665 17 ?
O6 O6 O6 89.998(8) 2_655 17 ?
O6 O6 O6 59.999(10) 3_665 2_655 ?
O6 O6 O6 89.996(3) 3_665 18_545 ?
O6 O6 O6 61.0(12) 2_655 18_545 ?
C51 O6 Mn2 177(3) . . ?
C51 O6 O6 44.1(11) . 18_545 ?
C51 O6 O6 44.1(11) . 17 ?
C51 O6 O6 45.9(11) . 2_655 ?
C51 O6 O6 45.9(11) . 3_665 ?
C1 N1 Mn4 127.8(9) . 17 ?
C6 N1 Mn4 115.5(8) . 17 ?
C6 N1 C1 116.3(11) . . ?
C7 N2 C8 100.9(9) . . ?
N4 N3 Mn1 139.9(7) . . ?
N4 N3 C8 103.7(9) . . ?
C8 N3 Mn1 116.3(8) . . ?
N3 N4 Mn4 136.1(7) . 17 ?
C7 N4 Mn4 115.3(8) . 17 ?
C7 N4 N3 106.4(9) . . ?
C10 N5 C9 103.1(10) . . ?
N7 N6 Mn4 136.7(7) . . ?
C10 N6 Mn4 114.5(8) . . ?
C10 N6 N7 106.4(9) . . ?
N6 N7 Mn1 138.6(7) . . ?
C9 N7 Mn1 115.6(7) . . ?
C9 N7 N6 105.8(8) . . ?
C11 N8 Mn4 114.5(7) . . ?
C16 N8 Mn4 128.8(11) . . ?
C16 N8 C11 116.1(12) . . ?
C17 N9 Mn7 125.1(11) . . ?
C22 N9 Mn7 115.9(8) . . ?
C22 N9 C17 119.0(13) . . ?
C23 N10 Mn7 115.7(8) . . ?
C24 N10 Mn7 140.7(9) . . ?
C24 N10 C23 103.6(10) . . ?
N12 N11 Mn3 103.9(6) . . ?
C23 N11 Mn3 148.1(9) . . ?
C23 N11 N12 107.8(10) . . ?
N11 N12 Mn2 133.7(7) . . ?
N11 N12 C24 106.2(9) . . ?
C24 N12 Mn2 120.1(8) . . ?
C25 N13 Mn6 142.8(7) . . ?
C26 N13 Mn6 115.8(8) . . ?
C26 N13 C25 101.2(9) . . ?
N15 N14 Mn2 133.6(7) . . ?
C25 N14 Mn2 120.4(9) . . ?
C25 N14 N15 105.8(10) . . ?
N14 N15 Mn1 101.7(6) . . ?
N14 N15 C26 107.5(9) . . ?
C26 N15 Mn1 150.7(8) . . ?
C27 N16 Mn6 115.0(9) . . ?
C32 N16 Mn6 125.1(9) . . ?
C32 N16 C27 119.8(12) . . ?
C33 N17 Mn4 129.3(10) . . ?
C33 N17 C38 117.2(12) . . ?
C38 N17 Mn4 113.5(7) . . ?
N20 N18 Mn4 134.3(6) . . ?
C39 N18 Mn4 117.0(7) . . ?
C39 N18 N20 105.0(8) . . ?
C39 N19 H19 128.8 . . ?
C40 N19 H19 128.8 . . ?
C40 N19 C39 102.4(8) . . ?
N18 N20 Mn3 138.7(6) . 17 ?
C40 N20 Mn3 115.4(7) . 17 ?
C40 N20 N18 105.5(8) . . ?
C41 N21 H21 129.3 . . ?
C42 N21 H21 129.3 . . ?
C42 N21 C41 101.4(8) . . ?
N23 N22 Mn3 140.0(6) . 17 ?
C41 N22 Mn3 114.1(6) . 17 ?
C41 N22 N23 105.7(7) . . ?
N22 N23 Mn5 136.7(6) . . ?
C42 N23 Mn5 116.8(7) . . ?
C42 N23 N22 104.1(8) . . ?
C43 N24 Mn5 113.2(6) . . ?
C48 N24 Mn5 130.0(9) . . ?
C48 N24 C43 116.7(10) . . ?
N1 C1 H1 118.9 . . ?
N1 C1 C2 122.1(14) . . ?
C2 C1 H1 118.9 . . ?
C1 C2 H2 119.8 . . ?
C3 C2 C1 120.5(14) . . ?
C3 C2 H2 119.8 . . ?
C2 C3 C4 120.9(14) . . ?
C2 C3 C5 119.6(12) . . ?
C5 C3 C4 119.5(14) . . ?
C3 C4 H4A 109.5 . . ?
C3 C4 H4B 109.5 . . ?
C3 C4 H4C 109.5 . . ?
H4A C4 H4B 109.5 . . ?
H4A C4 H4C 109.5 . . ?
H4B C4 H4C 109.5 . . ?
C3 C5 H5 121.4 . . ?
C6 C5 C3 117.3(12) . . ?
C6 C5 H5 121.4 . . ?
N1 C6 C5 124.1(11) . . ?
N1 C6 C7 114.8(10) . . ?
C5 C6 C7 121.1(11) . . ?
N2 C7 N4 114.4(10) . . ?
N2 C7 C6 126.7(10) . . ?
N4 C7 C6 118.8(10) . . ?
N2 C8 N3 114.5(10) . . ?
N2 C8 C9 129.9(10) . . ?
N3 C8 C9 115.5(10) . . ?
N5 C9 N7 111.9(10) . . ?
N5 C9 C8 131.1(11) . . ?
N7 C9 C8 116.9(10) . . ?
N5 C10 C11 124.6(12) . . ?
N6 C10 N5 112.8(10) . . ?
N6 C10 C11 122.5(11) . . ?
N8 C11 C10 113.1(11) . . ?
C12 C11 N8 122.9(11) . . ?
C12 C11 C10 123.9(13) . . ?
C11 C12 H12 121.1 . . ?
C11 C12 C13 117.7(14) . . ?
C13 C12 H12 121.1 . . ?
C12 C13 C14 119.2(16) . . ?
C15 C13 C12 119.3(14) . . ?
C15 C13 C14 121.5(16) . . ?
C13 C14 H14A 109.5 . . ?
C13 C14 H14B 109.5 . . ?
C13 C14 H14C 109.5 . . ?
H14A C14 H14B 109.5 . . ?
H14A C14 H14C 109.5 . . ?
H14B C14 H14C 109.5 . . ?
C13 C15 H15 119.4 . . ?
C13 C15 C16 121.2(14) . . ?
C16 C15 H15 119.4 . . ?
N8 C16 C15 122.4(15) . . ?
N8 C16 H16 118.8 . . ?
C15 C16 H16 118.8 . . ?
N9 C17 H17 117.6 . . ?
C18 C17 N9 124.7(16) . . ?
C18 C17 H17 117.6 . . ?
C17 C18 H18 121.3 . . ?
C17 C18 C19 117.5(15) . . ?
C19 C18 H18 121.3 . . ?
C18 C19 C20 122.6(15) . . ?
C18 C19 C21 120.7(16) . . ?
C21 C19 C20 116.7(16) . . ?
C19 C20 H20A 109.5 . . ?
C19 C20 H20B 109.5 . . ?
C19 C20 H20C 109.5 . . ?
H20A C20 H20B 109.5 . . ?
H20A C20 H20C 109.5 . . ?
H20B C20 H20C 109.5 . . ?
C19 C21 H21A 121.5 . . ?
C19 C21 C22 116.9(15) . . ?
C22 C21 H21A 121.5 . . ?
N9 C22 C21 121.0(11) . . ?
N9 C22 C23 117.2(12) . . ?
C21 C22 C23 121.7(12) . . ?
N10 C23 C22 119.4(11) . . ?
N11 C23 N10 111.7(11) . . ?
N11 C23 C22 128.8(12) . . ?
N10 C24 N12 110.6(11) . . ?
N10 C24 C25 132.6(11) . . ?
N12 C24 C25 116.8(10) . . ?
N13 C25 C24 131.1(9) . . ?
N14 C25 N13 114.1(11) . . ?
N14 C25 C24 114.7(11) . . ?
N13 C26 C27 120.0(11) . . ?
N15 C26 N13 111.3(11) . . ?
N15 C26 C27 128.6(12) . . ?
N16 C27 C26 117.0(12) . . ?
N16 C27 C28 120.4(12) . . ?
C26 C27 C28 122.6(12) . . ?
C27 C28 H28 120.2 . . ?
C29 C28 C27 119.6(12) . . ?
C29 C28 H28 120.2 . . ?
C28 C29 C30 121.4(13) . . ?
C28 C29 C31 120.4(13) . . ?
C31 C29 C30 118.0(13) . . ?
C29 C30 H30A 109.5 . . ?
C29 C30 H30B 109.5 . . ?
C29 C30 H30C 109.5 . . ?
H30A C30 H30B 109.5 . . ?
H30A C30 H30C 109.5 . . ?
H30B C30 H30C 109.5 . . ?
C29 C31 H31 121.4 . . ?
C29 C31 C32 117.3(14) . . ?
C32 C31 H31 121.4 . . ?
N16 C32 C31 121.9(14) . . ?
N16 C32 H32 119.1 . . ?
C31 C32 H32 119.1 . . ?
N17 C33 H33 118.8 . . ?
N17 C33 C34 122.3(14) . . ?
C34 C33 H33 118.8 . . ?
C33 C34 H34 119.7 . . ?
C35 C34 C33 120.5(14) . . ?
C35 C34 H34 119.7 . . ?
C34 C35 C36 120.7(14) . . ?
C37 C35 C34 116.4(14) . . ?
C37 C35 C36 122.6(14) . . ?
C35 C36 H36A 109.5 . . ?
C35 C36 H36B 109.5 . . ?
C35 C36 H36C 109.5 . . ?
H36A C36 H36B 109.5 . . ?
H36A C36 H36C 109.5 . . ?
H36B C36 H36C 109.5 . . ?
C35 C37 H37 119.7 . . ?
C38 C37 C35 120.6(13) . . ?
C38 C37 H37 119.7 . . ?
N17 C38 C37 122.8(11) . . ?
N17 C38 C39 114.0(11) . . ?
C37 C38 C39 123.2(11) . . ?
N18 C39 N19 113.3(9) . . ?
N18 C39 C38 121.5(10) . . ?
N19 C39 C38 125.1(10) . . ?
N19 C40 C41 129.1(9) . . ?
N20 C40 N19 113.8(9) . . ?
N20 C40 C41 116.8(9) . . ?
N21 C41 C40 128.1(9) . . ?
N22 C41 N21 114.1(9) . . ?
N22 C41 C40 117.7(9) . . ?
N21 C42 N23 114.7(9) . . ?
N21 C42 C43 125.9(10) . . ?
N23 C42 C43 119.4(10) . . ?
N24 C43 C42 115.1(9) . . ?
N24 C43 C44 122.1(10) . . ?
C44 C43 C42 122.8(10) . . ?
C43 C44 H44 120.0 . . ?
C43 C44 C45 120.0(12) . . ?
C45 C44 H44 120.0 . . ?
C44 C45 C46 118.9(13) . . ?
C47 C45 C44 117.6(12) . . ?
C47 C45 C46 123.4(12) . . ?
C45 C46 H46A 109.5 . . ?
C45 C46 H46B 109.5 . . ?
C45 C46 H46C 109.5 . . ?
H46A C46 H46B 109.5 . . ?
H46A C46 H46C 109.5 . . ?
H46B C46 H46C 109.5 . . ?
C45 C47 H47 119.4 . . ?
C45 C47 C48 121.2(12) . . ?
C48 C47 H47 119.4 . . ?
N24 C48 C47 122.2(12) . . ?
N24 C48 H48 118.9 . . ?
C47 C48 H48 118.9 . . ?
O2A C49 O1 119.6(12) . . ?
O2A C49 O3A 121.5(11) . . ?
O3A C49 O1 118.8(11) . . ?
O1A C49 O2 117.1(11) . . ?
O3 C49 O1A 122.6(11) . . ?
O3 C49 O2 120.3(12) . . ?
O4 C50 O4 119.86(15) 3_665 . ?
O4 C50 O4 119.87(15) 3_665 2_655 ?
O4 C50 O4 119.86(15) 2_655 . ?
O4A C50 O4A 119.97(8) 3_665 . ?
O4A C50 O4A 119.97(7) 3_665 2_655 ?
O4A C50 O4A 119.97(7) 2_655 . ?
O6 C51 O6 88(2) 3_665 . ?
O6 C51 O6 88(2) 16_655 17 ?
O6 C51 O6 88(2) 16_655 18_545 ?
O6 C51 O6 88(2) 2_655 . ?
O6 C51 O6 92(2) 2_655 18_545 ?
O6 C51 O6 92(2) 3_665 16_655 ?
O6 C51 O6 92(2) . 17 ?
O6 C51 O6 92(2) 2_655 16_655 ?
O6 C51 O6 180(2) 3_665 18_545 ?
O6 C51 O6 179.994(15) . 16_655 ?
O6 C51 O6 92(2) . 18_545 ?
O6 C51 O6 88(2) 17 18_545 ?
O6 C51 O6 88(2) 3_665 2_655 ?
O6 C51 O6 179.992(14) 2_655 17 ?
O6 C51 O6 92(2) 3_665 17 ?
Mn2 O1 Mn3 108.8(6) . 3_665 ?
C49 O1 Mn2 128.3(9) . . ?
C49 O1 Mn3 112.3(9) . 3_665 ?
Mn1 O2A Mn2 107.6(6) . 17 ?
C49 O2A Mn1 113.9(9) . . ?
C49 O2A Mn2 128.0(10) . 17 ?
Mn2 O3A Mn1 108.0(6) 3_665 17 ?
C49 O3A Mn1 110.8(9) . 17 ?
C49 O3A Mn2 129.3(10) . 3_665 ?
Mn3 O4 Mn2 104.4(9) . . ?
C50 O4 Mn2 126.2(13) . . ?
C50 O4 Mn3 118.0(11) . . ?
Mn1 O1A Mn2 105.0(6) . . ?
C49 O1A Mn1 119.8(9) . . ?
C49 O1A Mn2 126.2(10) . . ?
Mn1 O2 Mn2 105.3(5) 17 17 ?
C49 O2 Mn1 115.7(10) . 17 ?
C49 O2 Mn2 128.4(10) . 17 ?
Mn3 O3 Mn2 103.6(6) 3_665 3_665 ?
C49 O3 Mn2 131.2(10) . 3_665 ?
C49 O3 Mn3 117.3(10) . 3_665 ?
Mn2 O4A Mn3 108.8(7) . 3_665 ?
C50 O4A Mn2 132.1(13) . . ?
C50 O4A Mn3 105.1(11) . 3_665 ?
Cl5 Mn8 Cl6 110.9(2) . . ?
Cl5 Mn8 Cl6 110.9(2) . 3_675 ?
Cl5 Mn8 Cl6 110.8(2) . 2_765 ?
Cl6 Mn8 Cl6 108.1(3) 3_675 2_765 ?
Cl6 Mn8 Cl6 108.1(3) 3_675 . ?
Cl6 Mn8 Cl6 108.1(3) . 2_765 ?
H25A N25 H25B 106.7 . . ?
C52 N25 H25A 106.9 . . ?
C52 N25 H25B 106.9 . . ?
C53 N25 H25A 106.9 . . ?
C53 N25 H25B 106.9 . . ?
C53 N25 C52 122(3) . . ?
N25 C52 H52A 109.5 . . ?
N25 C52 H52B 109.5 . . ?
N25 C52 H52C 109.5 . . ?
H52A C52 H52B 109.5 . . ?
H52A C52 H52C 109.5 . . ?
H52B C52 H52C 109.5 . . ?
N25 C53 H53A 109.5 . . ?
N25 C53 H53B 109.5 . . ?
N25 C53 H53C 109.5 . . ?
H53A C53 H53B 109.5 . . ?
H53A C53 H53C 109.5 . . ?
H53B C53 H53C 109.5 . . ?

loop_
_geom_bond_atom_site_label_1
_geom_bond_atom_site_label_2
_geom_bond_distance
_geom_bond_site_symmetry_2
_geom_bond_publ_flag
Mn1 N3 2.177(9) . ?
Mn1 N7 2.178(8) . ?
Mn1 N15 2.170(9) . ?
Mn1 O2A 2.237(14) . ?
Mn1 O3A 2.246(15) 18_545 ?
Mn1 O1A 2.103(14) . ?
Mn1 O2 2.134(15) 18_545 ?
Mn2 O6 2.274(18) . ?
Mn2 N12 2.302(9) . ?
Mn2 N14 2.369(10) . ?
Mn2 O1 2.207(13) . ?
Mn2 O2A 2.245(13) 18_545 ?
Mn2 O3A 2.225(15) 2_655 ?
Mn2 O4 2.297(19) . ?
Mn2 O1A 2.220(13) . ?
Mn2 O2 2.182(14) 18_545 ?
Mn2 O3 2.209(15) 2_655 ?
Mn2 O4A 2.19(2) . ?
Mn3 N11 2.162(10) . ?
Mn3 N20 2.188(8) 18_545 ?
Mn3 N22 2.223(8) 18_545 ?
Mn3 O1 2.266(14) 2_655 ?
Mn3 O4 2.082(18) . ?
Mn3 O3 2.195(14) 2_655 ?
Mn3 O4A 2.279(17) 2_655 ?
Mn4 N1 2.284(10) 18_545 ?
Mn4 N4 2.217(9) 18_545 ?
Mn4 N6 2.210(9) . ?
Mn4 N8 2.309(10) . ?
Mn4 N17 2.369(11) . ?
Mn4 N18 2.181(8) . ?
Mn5 N23 2.163(8) . ?
Mn5 N23 2.162(8) 2_655 ?
Mn5 N23 2.163(8) 3_665 ?
Mn5 N24 2.332(9) . ?
Mn5 N24 2.332(9) 2_655 ?
Mn5 N24 2.332(9) 3_665 ?
Mn6 Cl1 2.466(6) . ?
Mn6 Cl2 2.249(7) . ?
Mn6 O5 2.085(11) . ?
Mn6 N13 2.264(10) . ?
Mn6 N16 2.338(12) . ?
Mn7 Cl3 2.384(5) . ?
Mn7 Cl4 2.197(14) . ?
Mn7 O5 2.079(9) . ?
Mn7 N9 2.347(11) . ?
Mn7 N10 2.268(9) . ?
O6 O6 1.66(4) 2_655 ?
O6 O6 1.71(4) 18_545 ?
O6 O6 1.66(4) 3_665 ?
O6 O6 1.71(4) 17 ?
O6 C51 1.191(17) . ?
N1 Mn4 2.284(10) 17 ?
N1 C1 1.375(17) . ?
N1 C6 1.335(15) . ?
N2 C7 1.324(14) . ?
N2 C8 1.335(14) . ?
N3 N4 1.351(12) . ?
N3 C8 1.359(13) . ?
N4 Mn4 2.217(9) 17 ?
N4 C7 1.334(14) . ?
N5 C9 1.351(13) . ?
N5 C10 1.344(15) . ?
N6 N7 1.365(12) . ?
N6 C10 1.337(14) . ?
N7 C9 1.356(14) . ?
N8 C11 1.387(16) . ?
N8 C16 1.333(17) . ?
N9 C17 1.323(17) . ?
N9 C22 1.298(15) . ?
N10 C23 1.347(15) . ?
N10 C24 1.326(14) . ?
N11 N12 1.325(13) . ?
N11 C23 1.297(14) . ?
N12 C24 1.351(14) . ?
N13 C25 1.355(14) . ?
N13 C26 1.350(15) . ?
N14 N15 1.331(12) . ?
N14 C25 1.307(13) . ?
N15 C26 1.343(14) . ?
N16 C27 1.347(15) . ?
N16 C32 1.327(18) . ?
N17 C33 1.330(17) . ?
N17 C38 1.362(15) . ?
N18 N20 1.366(11) . ?
N18 C39 1.320(13) . ?
N19 H19 0.8600 . ?
N19 C39 1.329(12) . ?
N19 C40 1.313(12) . ?
N20 Mn3 2.188(8) 17 ?
N20 C40 1.315(12) . ?
N21 H21 0.8600 . ?
N21 C41 1.337(12) . ?
N21 C42 1.325(13) . ?
N22 Mn3 2.223(8) 17 ?
N22 N23 1.380(11) . ?
N22 C41 1.311(12) . ?
N23 C42 1.330(13) . ?
N24 C43 1.349(13) . ?
N24 C48 1.334(14) . ?
C1 H1 0.9300 . ?
C1 C2 1.39(2) . ?
C2 H2 0.9300 . ?
C2 C3 1.317(19) . ?
C3 C4 1.51(2) . ?
C3 C5 1.422(19) . ?
C4 H4A 0.9600 . ?
C4 H4B 0.9600 . ?
C4 H4C 0.9600 . ?
C5 H5 0.9300 . ?
C5 C6 1.386(16) . ?
C6 C7 1.484(17) . ?
C8 C9 1.455(16) . ?
C10 C11 1.444(16) . ?
C11 C12 1.377(18) . ?
C12 H12 0.9300 . ?
C12 C13 1.41(2) . ?
C13 C14 1.52(2) . ?
C13 C15 1.31(2) . ?
C14 H14A 0.9600 . ?
C14 H14B 0.9600 . ?
C14 H14C 0.9600 . ?
C15 H15 0.9300 . ?
C15 C16 1.39(2) . ?
C16 H16 0.9300 . ?
C17 H17 0.9300 . ?
C17 C18 1.33(2) . ?
C18 H18 0.9300 . ?
C18 C19 1.34(2) . ?
C19 C20 1.64(3) . ?
C19 C21 1.387(19) . ?
C20 H20A 0.9600 . ?
C20 H20B 0.9600 . ?
C20 H20C 0.9600 . ?
C21 H21A 0.9300 . ?
C21 C22 1.403(19) . ?
C22 C23 1.449(17) . ?
C24 C25 1.452(17) . ?
C26 C27 1.417(18) . ?
C27 C28 1.426(17) . ?
C28 H28 0.9300 . ?
C28 C29 1.351(18) . ?
C29 C30 1.59(2) . ?
C29 C31 1.39(2) . ?
C30 H30A 0.9600 . ?
C30 H30B 0.9600 . ?
C30 H30C 0.9600 . ?
C31 H31 0.9300 . ?
C31 C32 1.43(2) . ?
C32 H32 0.9300 . ?
C33 H33 0.9300 . ?
C33 C34 1.39(2) . ?
C34 H34 0.9300 . ?
C34 C35 1.39(2) . ?
C35 C36 1.55(2) . ?
C35 C37 1.377(18) . ?
C36 H36A 0.9600 . ?
C36 H36B 0.9600 . ?
C36 H36C 0.9600 . ?
C37 H37 0.9300 . ?
C37 C38 1.369(17) . ?
C38 C39 1.448(16) . ?
C40 C41 1.466(14) . ?
C42 C43 1.484(14) . ?
C43 C44 1.361(15) . ?
C44 H44 0.9300 . ?
C44 C45 1.390(16) . ?
C45 C46 1.57(2) . ?
C45 C47 1.313(19) . ?
C46 H46A 0.9600 . ?
C46 H46B 0.9600 . ?
C46 H46C 0.9600 . ?
C47 H47 0.9300 . ?
C47 C48 1.382(19) . ?
C48 H48 0.9300 . ?
C49 O1 1.280(15) . ?
C49 O2A 1.246(15) . ?
C49 O3A 1.276(16) . ?
C49 O1A 1.297(15) . ?
C49 O2 1.312(15) . ?
C49 O3 1.267(16) . ?
C50 O4 1.27(2) 3_665 ?
C50 O4 1.27(2) 2_655 ?
C50 O4 1.27(2) . ?
C50 O4A 1.300(19) 3_665 ?
C50 O4A 1.300(19) . ?
C50 O4A 1.300(19) 2_655 ?
C51 O6 1.191(17) 3_665 ?
C51 O6 1.191(18) 17 ?
C51 O6 1.191(17) 18_545 ?
C51 O6 1.191(17) 16_655 ?
C51 O6 1.191(17) 2_655 ?
O1 Mn3 2.267(14) 3_665 ?
O2A Mn2 2.245(13) 17 ?
O3A Mn1 2.246(14) 17 ?
O3A Mn2 2.225(15) 3_665 ?
O2 Mn1 2.134(15) 17 ?
O2 Mn2 2.182(14) 17 ?
O3 Mn2 2.210(15) 3_665 ?
O3 Mn3 2.195(14) 3_665 ?
O4A Mn3 2.279(16) 3_665 ?
Mn8 Cl5 2.370(14) . ?
Mn8 Cl6 2.393(7) 2_765 ?
Mn8 Cl6 2.392(7) 3_675 ?
Mn8 Cl6 2.392(7) . ?
N25 H25A 0.8900 . ?
N25 H25B 0.8900 . ?
N25 C52 1.49(5) . ?
N25 C53 1.45(3) . ?
C52 H52A 0.9600 . ?
C52 H52B 0.9600 . ?
C52 H52C 0.9600 . ?
C53 H53A 0.9600 . ?
C53 H53B 0.9600 . ?
C53 H53C 0.9600 . ?

loop_
_geom_torsion_atom_site_label_1
_geom_torsion_atom_site_label_2
_geom_torsion_atom_site_label_3
_geom_torsion_atom_site_label_4
_geom_torsion
_geom_torsion_site_symmetry_1
_geom_torsion_site_symmetry_2
_geom_torsion_site_symmetry_3
_geom_torsion_site_symmetry_4
_geom_torsion_publ_flag
Mn1 N3 N4 Mn4 19.5(17) . . . 17 ?
Mn1 N3 N4 C7 -178.7(8) . . . . ?
Mn1 N3 C8 N2 178.1(7) . . . . ?
Mn1 N3 C8 C9 -5.0(11) . . . . ?
Mn1 N7 C9 N5 -176.4(7) . . . . ?
Mn1 N7 C9 C8 5.1(12) . . . . ?
Mn1 N15 C26 N13 -174.8(12) . . . . ?
Mn1 N15 C26 C27 5(3) . . . . ?
Mn2 N12 C24 N10 -177.9(7) . . . . ?
Mn2 N12 C24 C25 1.9(13) . . . . ?
Mn2 N14 N15 Mn1 2.2(11) . . . . ?
Mn2 N14 N15 C26 -175.1(8) . . . . ?
Mn2 N14 C25 N13 175.2(7) . . . . ?
Mn2 N14 C25 C24 -3.9(13) . . . . ?
Mn3 N11 N12 Mn2 1.0(11) . . . . ?
Mn3 N11 N12 C24 -177.6(7) . . . . ?
Mn3 N11 C23 N10 174.5(11) . . . . ?
Mn3 N11 C23 C22 -6(2) . . . . ?
Mn3 N20 C40 N19 -174.9(7) 17 . . . ?
Mn3 N20 C40 C41 11.1(11) 17 . . . ?
Mn3 N22 N23 Mn5 24.9(14) 17 . . . ?
Mn3 N22 N23 C42 -174.1(8) 17 . . . ?
Mn3 N22 C41 N21 174.8(6) 17 . . . ?
Mn3 N22 C41 C40 -7.6(11) 17 . . . ?
Mn4 N1 C1 C2 169.5(13) 17 . . . ?
Mn4 N1 C6 C5 -170.5(10) 17 . . . ?
Mn4 N1 C6 C7 9.0(13) 17 . . . ?
Mn4 N4 C7 N2 167.5(7) 17 . . . ?
Mn4 N4 C7 C6 -13.2(13) 17 . . . ?
Mn4 N6 N7 Mn1 -23.5(16) . . . . ?
Mn4 N6 N7 C9 157.9(8) . . . . ?
Mn4 N6 C10 N5 -163.8(7) . . . . ?
Mn4 N6 C10 C11 12.3(13) . . . . ?
Mn4 N8 C11 C10 -7.6(13) . . . . ?
Mn4 N8 C11 C12 170.9(10) . . . . ?
Mn4 N8 C16 C15 -170.7(12) . . . . ?
Mn4 N17 C33 C34 177.2(12) . . . . ?
Mn4 N17 C38 C37 -177.7(10) . . . . ?
Mn4 N17 C38 C39 3.4(13) . . . . ?
Mn4 N18 N20 Mn3 -30.2(14) . . . 17 ?
Mn4 N18 N20 C40 158.3(7) . . . . ?
Mn4 N18 C39 N19 -162.8(7) . . . . ?
Mn4 N18 C39 C38 13.2(13) . . . . ?
Mn5 N23 C42 N21 165.7(7) . . . . ?
Mn5 N23 C42 C43 -13.0(12) . . . . ?
Mn5 N24 C43 C42 1.2(12) . . . . ?
Mn5 N24 C43 C44 -177.2(9) . . . . ?
Mn5 N24 C48 C47 178.0(10) . . . . ?
Mn6 N13 C25 N14 -172.1(9) . . . . ?
Mn6 N13 C25 C24 7(2) . . . . ?
Mn6 N13 C26 N15 174.8(7) . . . . ?
Mn6 N13 C26 C27 -5.3(13) . . . . ?
Mn6 N16 C27 C26 1.1(14) . . . . ?
Mn6 N16 C27 C28 -177.0(9) . . . . ?
Mn6 N16 C32 C31 -176.6(11) . . . . ?
Mn7 N9 C17 C18 -178.6(13) . . . . ?
Mn7 N9 C22 C21 178.5(10) . . . . ?
Mn7 N9 C22 C23 1.0(14) . . . . ?
Mn7 N10 C23 N11 178.5(7) . . . . ?
Mn7 N10 C23 C22 -1.0(14) . . . . ?
Mn7 N10 C24 N12 -178.6(8) . . . . ?
Mn7 N10 C24 C25 2(2) . . . . ?
O6 O6 C51 O6 180.003(12) 3_665 . . 18_545 ?
O6 O6 C51 O6 -179.992(15) 17 . . 2_655 ?
O6 O6 C51 O6 -88(2) 3_665 . . 2_655 ?
O6 O6 C51 O6 -88(2) 18_545 . . 17 ?
O6 O6 C51 O6 179.992(9) 2_655 . . 17 ?
O6 O6 C51 O6 -92(2) 2_655 . . 18_545 ?
O6 O6 C51 O6 92(2) 18_545 . . 2_655 ?
O6 O6 C51 O6 88(2) 2_655 . . 3_665 ?
O6 O6 C51 O6 92(2) 3_665 . . 17 ?
O6 O6 C51 O6 180.00(3) 18_545 . . 3_665 ?
O6 O6 C51 O6 88(2) 17 . . 18_545 ?
O6 O6 C51 O6 -92(2) 17 . . 3_665 ?
N1 C1 C2 C3 2(3) . . . . ?
N1 C6 C7 N2 -178.2(11) . . . . ?
N1 C6 C7 N4 2.6(16) . . . . ?
N2 C8 C9 N5 -2(2) . . . . ?
N2 C8 C9 N7 176.2(10) . . . . ?
N3 N4 C7 N2 1.3(12) . . . . ?
N3 N4 C7 C6 -179.4(9) . . . . ?
N3 C8 C9 N5 -178.2(11) . . . . ?
N3 C8 C9 N7 -0.1(14) . . . . ?
N4 N3 C8 N2 -0.8(12) . . . . ?
N4 N3 C8 C9 176.1(9) . . . . ?
N5 C10 C11 N8 172.7(11) . . . . ?
N5 C10 C11 C12 -5.8(19) . . . . ?
N6 N7 C9 N5 2.5(12) . . . . ?
N6 N7 C9 C8 -176.0(9) . . . . ?
N6 C10 C11 N8 -2.9(16) . . . . ?
N6 C10 C11 C12 178.6(12) . . . . ?
N7 N6 C10 N5 1.5(12) . . . . ?
N7 N6 C10 C11 177.5(10) . . . . ?
N8 C11 C12 C13 -1(2) . . . . ?
N9 C17 C18 C19 0(3) . . . . ?
N9 C22 C23 N10 -0.1(17) . . . . ?
N9 C22 C23 N11 -179.4(12) . . . . ?
N10 C24 C25 N13 2(2) . . . . ?
N10 C24 C25 N14 -179.0(11) . . . . ?
N11 N12 C24 N10 1.0(12) . . . . ?
N11 N12 C24 C25 -179.2(9) . . . . ?
N12 N11 C23 N10 0.9(13) . . . . ?
N12 N11 C23 C22 -179.8(11) . . . . ?
N12 C24 C25 N13 -177.6(11) . . . . ?
N12 C24 C25 N14 1.3(14) . . . . ?
N13 C26 C27 N16 2.8(17) . . . . ?
N13 C26 C27 C28 -179.1(11) . . . . ?
N14 N15 C26 N13 0.0(13) . . . . ?
N14 N15 C26 C27 -179.9(12) . . . . ?
N15 N14 C25 N13 -1.4(13) . . . . ?
N15 N14 C25 C24 179.5(9) . . . . ?
N15 C26 C27 N16 -177.4(12) . . . . ?
N15 C26 C27 C28 1(2) . . . . ?
N16 C27 C28 C29 -4(2) . . . . ?
N17 C33 C34 C35 -1(3) . . . . ?
N17 C38 C39 N18 -11.0(16) . . . . ?
N17 C38 C39 N19 164.6(10) . . . . ?
N18 N20 C40 N19 -1.1(11) . . . . ?
N18 N20 C40 C41 -175.1(8) . . . . ?
N19 C40 C41 N21 2.0(18) . . . . ?
N19 C40 C41 N22 -175.1(10) . . . . ?
N20 N18 C39 N19 -1.1(11) . . . . ?
N20 N18 C39 C38 175.0(10) . . . . ?
N20 C40 C41 N21 175.0(9) . . . . ?
N20 C40 C41 N22 -2.2(13) . . . . ?
N21 C42 C43 N24 -170.9(10) . . . . ?
N21 C42 C43 C44 7.5(17) . . . . ?
N22 N23 C42 N21 0.2(11) . . . . ?
N22 N23 C42 C43 -178.4(8) . . . . ?
N23 N22 C41 N21 -1.6(11) . . . . ?
N23 N22 C41 C40 175.9(8) . . . . ?
N23 C42 C43 N24 7.5(14) . . . . ?
N23 C42 C43 C44 -174.1(10) . . . . ?
N24 C43 C44 C45 -1.5(18) . . . . ?
C1 N1 C6 C5 3(2) . . . . ?
C1 N1 C6 C7 -177.1(12) . . . . ?
C1 C2 C3 C4 -179.3(17) . . . . ?
C1 C2 C3 C5 -1(3) . . . . ?
C2 C3 C5 C6 0(2) . . . . ?
C3 C5 C6 N1 -2(2) . . . . ?
C3 C5 C6 C7 178.5(12) . . . . ?
C4 C3 C5 C6 179.1(15) . . . . ?
C5 C6 C7 N2 1.4(18) . . . . ?
C5 C6 C7 N4 -177.8(11) . . . . ?
C6 N1 C1 C2 -4(2) . . . . ?
C7 N2 C8 N3 1.5(12) . . . . ?
C7 N2 C8 C9 -174.9(11) . . . . ?
C8 N2 C7 N4 -1.7(12) . . . . ?
C8 N2 C7 C6 179.1(11) . . . . ?
C8 N3 N4 Mn4 -162.1(8) . . . 17 ?
C8 N3 N4 C7 -0.3(11) . . . . ?
C9 N5 C10 N6 0.0(12) . . . . ?
C9 N5 C10 C11 -175.9(11) . . . . ?
C10 N5 C9 N7 -1.6(12) . . . . ?
C10 N5 C9 C8 176.6(11) . . . . ?
C10 N6 N7 Mn1 176.2(8) . . . . ?
C10 N6 N7 C9 -2.3(11) . . . . ?
C10 C11 C12 C13 177.0(12) . . . . ?
C11 N8 C16 C15 0(2) . . . . ?
C11 C12 C13 C14 -176.7(15) . . . . ?
C11 C12 C13 C15 5(2) . . . . ?
C12 C13 C15 C16 -6(3) . . . . ?
C13 C15 C16 N8 4(3) . . . . ?
C14 C13 C15 C16 175.5(17) . . . . ?
C16 N8 C11 C10 -179.5(11) . . . . ?
C16 N8 C11 C12 -0.9(18) . . . . ?
C17 N9 C22 C21 -2.8(19) . . . . ?
C17 N9 C22 C23 179.8(12) . . . . ?
C17 C18 C19 C20 176(2) . . . . ?
C17 C18 C19 C21 -3(3) . . . . ?
C18 C19 C21 C22 3(3) . . . . ?
C19 C21 C22 N9 0(2) . . . . ?
C19 C21 C22 C23 177.5(14) . . . . ?
C20 C19 C21 C22 -175.9(17) . . . . ?
C21 C22 C23 N10 -177.5(12) . . . . ?
C21 C22 C23 N11 3(2) . . . . ?
C22 N9 C17 C18 3(2) . . . . ?
C23 N10 C24 N12 -0.5(12) . . . . ?
C23 N10 C24 C25 179.8(12) . . . . ?
C23 N11 N12 Mn2 177.5(8) . . . . ?
C23 N11 N12 C24 -1.1(12) . . . . ?
C24 N10 C23 N11 -0.2(13) . . . . ?
C24 N10 C23 C22 -179.7(10) . . . . ?
C25 N13 C26 N15 -0.7(12) . . . . ?
C25 N13 C26 C27 179.1(11) . . . . ?
C25 N14 N15 Mn1 178.2(7) . . . . ?
C25 N14 N15 C26 0.8(12) . . . . ?
C26 N13 C25 N14 1.3(12) . . . . ?
C26 N13 C25 C24 -179.8(12) . . . . ?
C26 C27 C28 C29 178.0(13) . . . . ?
C27 N16 C32 C31 7(2) . . . . ?
C27 C28 C29 C30 175.9(14) . . . . ?
C27 C28 C29 C31 1(2) . . . . ?
C28 C29 C31 C32 5(2) . . . . ?
C29 C31 C32 N16 -9(2) . . . . ?
C30 C29 C31 C32 -169.8(15) . . . . ?
C32 N16 C27 C26 178.1(13) . . . . ?
C32 N16 C27 C28 0(2) . . . . ?
C33 N17 C38 C37 0.6(19) . . . . ?
C33 N17 C38 C39 -178.3(12) . . . . ?
C33 C34 C35 C36 176.9(15) . . . . ?
C33 C34 C35 C37 3(2) . . . . ?
C34 C35 C37 C38 -3(2) . . . . ?
C35 C37 C38 N17 1(2) . . . . ?
C35 C37 C38 C39 -179.8(12) . . . . ?
C36 C35 C37 C38 -177.0(13) . . . . ?
C37 C38 C39 N18 170.1(11) . . . . ?
C37 C38 C39 N19 -14.3(18) . . . . ?
C38 N17 C33 C34 -1(2) . . . . ?
C39 N18 N20 Mn3 172.8(8) . . . 17 ?
C39 N18 N20 C40 1.2(10) . . . . ?
C39 N19 C40 N20 0.4(11) . . . . ?
C39 N19 C40 C41 173.6(10) . . . . ?
C40 N19 C39 N18 0.4(11) . . . . ?
C40 N19 C39 C38 -175.5(11) . . . . ?
C41 N21 C42 N23 -1.1(11) . . . . ?
C41 N21 C42 C43 177.4(10) . . . . ?
C41 N22 N23 Mn5 -160.1(8) . . . . ?
C41 N22 N23 C42 0.8(10) . . . . ?
C42 N21 C41 N22 1.7(11) . . . . ?
C42 N21 C41 C40 -175.5(10) . . . . ?
C42 C43 C44 C45 -179.8(11) . . . . ?
C43 N24 C48 C47 -3.9(18) . . . . ?
C43 C44 C45 C46 176.0(13) . . . . ?
C43 C44 C45 C47 -2(2) . . . . ?
C44 C45 C47 C48 2(2) . . . . ?
C45 C47 C48 N24 1(2) . . . . ?
C46 C45 C47 C48 -175.4(15) . . . . ?
C48 N24 C43 C42 -177.2(10) . . . . ?
C48 N24 C43 C44 4.4(16) . . . . ?
O1 C49 O2A Mn1 -16.3(15) . . . . ?
O1 C49 O2A Mn2 123.8(12) . . . 17 ?
O1 C49 O3A Mn1 162.6(9) . . . 17 ?
O1 C49 O3A Mn2 -59.9(16) . . . 3_665 ?
O2A C49 O1 Mn2 -57.2(16) . . . . ?
O2A C49 O1 Mn3 162.7(9) . . . 3_665 ?
O2A C49 O3A Mn1 -15.9(15) . . . 17 ?
O2A C49 O3A Mn2 121.5(13) . . . 3_665 ?
O3A C49 O1 Mn2 124.2(12) . . . . ?
O3A C49 O1 Mn3 -15.9(15) . . . 3_665 ?
O3A C49 O2A Mn1 162.2(10) . . . . ?
O3A C49 O2A Mn2 -57.7(17) . . . 17 ?
O4 C50 O4 Mn2 -64(3) 3_665 . . . ?
O4 C50 O4 Mn2 123.8(15) 2_655 . . . ?
O4 C50 O4 Mn3 -14(3) 2_655 . . . ?
O4 C50 O4 Mn3 159.0(9) 3_665 . . . ?
O1A C49 O2 Mn1 -160.0(9) . . . 17 ?
O1A C49 O2 Mn2 61.0(16) . . . 17 ?
O1A C49 O3 Mn2 -124.0(13) . . . 3_665 ?
O1A C49 O3 Mn3 19.7(16) . . . 3_665 ?
O2 C49 O1A Mn1 17.1(15) . . . . ?
O2 C49 O1A Mn2 -125.0(11) . . . . ?
O2 C49 O3 Mn2 55.9(18) . . . 3_665 ?
O2 C49 O3 Mn3 -160.5(9) . . . 3_665 ?
O3 C49 O1A Mn1 -163.1(10) . . . . ?
O3 C49 O1A Mn2 54.9(16) . . . . ?
O3 C49 O2 Mn1 20.2(15) . . . 17 ?
O3 C49 O2 Mn2 -118.9(13) . . . 17 ?
O4A C50 O4A Mn2 -114.7(16) 3_665 . . . ?
O4A C50 O4A Mn2 62(3) 2_655 . . . ?
O4A C50 O4A Mn3 19(2) 3_665 . . 3_665 ?
O4A C50 O4A Mn3 -164.2(11) 2_655 . . 3_665 ?

loop_
_smtbx_masks_void_nr
_smtbx_masks_void_average_x
_smtbx_masks_void_average_y
_smtbx_masks_void_average_z
_smtbx_masks_void_volume
_smtbx_masks_void_count_electrons
_smtbx_masks_void_content
1 0.000 0.000 0.275 69.8 5.6 ?
2 0.000 0.000 0.500 383.0 54.8 ?
3 0.000 0.000 0.725 69.8 0.0 ?
4 0.167 0.333 0.833 103.8 18.3 ?
5 0.000 0.500 0.500 103.8 18.3 ?
6 -0.167 0.667 0.167 103.8 18.3 ?
7 0.167 0.833 0.833 103.8 18.3 ?
8 0.333 0.667 0.167 383.0 54.8 ?
9 0.333 0.167 0.167 103.8 18.3 ?
10 0.333 0.667 0.942 69.8 5.6 ?
11 0.333 0.667 0.392 69.8 0.0 ?
12 0.500 1.000 0.500 103.8 18.3 ?
13 0.500 0.500 0.500 103.8 18.3 ?
14 0.667 0.333 0.833 383.0 54.8 ?
15 0.667 0.833 0.833 103.8 18.3 ?
16 0.667 0.333 0.608 69.8 5.6 ?
17 0.667 0.333 0.058 69.8 0.0 ?
18 0.833 0.167 0.167 103.8 18.2 ?
